data_7003695
loop_
_publ_author_name
'Bourget-Merle, Laurence'
'Hitchcock, Peter B.'
'Lappert, Michael F.'
'Merle, Philippe G.'

_publ_section_title
;
 Synthesis and structures of crystalline Li, Al and Sn(ii) 1-azaallyls
 and \b-diketiminates derived from [Li{\m,\h3-N(SiMe3)C(Ad)C(H)SiMe3}]2
 (Ad = 1-adamantyl)
;
_journal_issue 26
_journal_name_full 'Dalton Transactions'
_journal_page_first 3493
_journal_page_last 3501
_journal_paper_doi 10.1039/b718728a
_journal_year 2008
_chemical_compound_source 'synthesis as described'
_chemical_formula_moiety 'C36 H68 N2 Si4 Sn'
_chemical_formula_sum 'C36 H68 N2 Si4 Sn'
_chemical_formula_weight 759.97
_chemical_name_systematic
;
?
;
_space_group_IT_number 61
_symmetry_cell_setting orthorhombic
_symmetry_Int_Tables_number 61
_symmetry_space_group_name_Hall '-P 2ac 2ab'
_symmetry_space_group_name_H-M 'P b c a'
_atom_sites_solution_hydrogens geom
_atom_sites_solution_primary direct
_atom_sites_solution_secondary difmap
_audit_conform_dict_location ftp://ftp.iucr.org/cifdics/cif_core.dic
_audit_conform_dict_name cif_core.dic
_audit_conform_dict_version 2.1
_audit_creation_date 2000-07-28T16:44:35-00:00
_audit_creation_method 'WinGX routine CIF_UPDATE'
_cell_angle_alpha 90
_cell_angle_beta 90
_cell_angle_gamma 90
_cell_formula_units_Z 8
_cell_length_a 16.1969(3)
_cell_length_b 23.3707(5)
_cell_length_c 22.0743(3)
_cell_measurement_reflns_used 25849
_cell_measurement_temperature 173(2)
_cell_measurement_theta_max 27.878
_cell_measurement_theta_min 3.705
_cell_measurement_wavelength 0.71073
_cell_volume 8355.8(3)
_computing_cell_refinement 'HKL Scalepack (Otwinowski & Minor 1997)'
_computing_data_reduction 'HKL Denzo and Scalepack (Otwinowski & Minor 1997)'
_computing_molecular_graphics 'Ortep-3 for Windows (Farrugia, 1997)'
_computing_publication_material 'WinGX publication routines (Farrugia, 1999)'
_computing_structure_refinement 'SHELXL-97 (Sheldrick, 1997)'
_computing_structure_solution 'SHELXS-97 (Sheldrick, 1997)'
_diffrn_ambient_temperature 173(2)
_diffrn_measured_fraction_theta_full 0.991
_diffrn_measured_fraction_theta_max 0.991
_diffrn_measurement_device KappaCCD
_diffrn_measurement_method CCD
_diffrn_radiation_monochromator graphite
_diffrn_radiation_probe x-ray
_diffrn_radiation_type MoK\a
_diffrn_radiation_wavelength 0.71073
_diffrn_reflns_av_R_equivalents 0.0463
_diffrn_reflns_av_unetI/netI 0.0396
_diffrn_reflns_limit_h_max 21
_diffrn_reflns_limit_h_min -20
_diffrn_reflns_limit_k_max 30
_diffrn_reflns_limit_k_min -30
_diffrn_reflns_limit_l_max 19
_diffrn_reflns_limit_l_min -28
_diffrn_reflns_number 38603
_diffrn_reflns_theta_full 27.86
_diffrn_reflns_theta_max 27.86
_diffrn_reflns_theta_min 3.74
_exptl_absorpt_coefficient_mu 0.751
_exptl_absorpt_correction_T_max 0.834
_exptl_absorpt_correction_T_min 0.795
_exptl_absorpt_correction_type multi-scan
_exptl_absorpt_process_details
;
[c.f. r.h. blessing, acta cryst. (1995), a51, 33-38]
;
_exptl_crystal_colour colourless
_exptl_crystal_density_diffrn 1.208
_exptl_crystal_density_method 'not measured'
_exptl_crystal_description prism
_exptl_crystal_F_000 3232
_exptl_crystal_size_max 0.3
_exptl_crystal_size_mid 0.3
_exptl_crystal_size_min 0.2
_refine_diff_density_max 0.35
_refine_diff_density_min -0.386
_refine_diff_density_rms 0.062
_refine_ls_extinction_method none
_refine_ls_goodness_of_fit_ref 1.032
_refine_ls_hydrogen_treatment constr
_refine_ls_matrix_type full
_refine_ls_number_parameters 388
_refine_ls_number_reflns 9857
_refine_ls_number_restraints 0
_refine_ls_restrained_S_all 1.032
_refine_ls_R_factor_all 0.0486
_refine_ls_R_factor_gt 0.0326
_refine_ls_shift/su_max 0.002
_refine_ls_shift/su_mean 0
_refine_ls_structure_factor_coef Fsqd
_refine_ls_weighting_details 'calc w=1/[\s^2^(Fo^2^)+(0.0272P)^2^+5.5835P] where P=(Fo^2^+2Fc^2^)/3'
_refine_ls_weighting_scheme calc
_refine_ls_wR_factor_gt 0.073
_refine_ls_wR_factor_ref 0.0797
_reflns_number_gt 7747
_reflns_number_total 9857
_reflns_threshold_expression >2sigma(I)
_cod_data_source_file b718728a.txt
_cod_data_source_block (7)-jul2900
_cod_original_sg_symbol_H-M Pbca
_cod_database_code 7003695

loop_
_symmetry_equiv_pos_as_xyz
'x, y, z'
'-x+1/2, -y, z+1/2'
'x+1/2, -y+1/2, -z'
'-x, y+1/2, -z+1/2'
'-x, -y, -z'
'x-1/2, y, -z-1/2'
'-x-1/2, y-1/2, z'
'x, -y-1/2, z-1/2'

loop_
_atom_site_label
_atom_site_type_symbol
_atom_site_fract_x
_atom_site_fract_y
_atom_site_fract_z
_atom_site_U_iso_or_equiv
_atom_site_adp_type
_atom_site_occupancy
_atom_site_symmetry_multiplicity
_atom_site_calc_flag
_atom_site_refinement_flags
_atom_site_disorder_assembly
_atom_site_disorder_group
Sn Sn 0.587394(9) 0.245434(6) 0.175231(6) 0.02478(5) Uani 1 1 d . . .
Si1 Si 0.41332(4) 0.17424(3) 0.14213(3) 0.02746(13) Uani 1 1 d . . .
Si2 Si 0.67416(4) 0.09241(3) 0.18419(3) 0.02988(14) Uani 1 1 d . . .
Si3 Si 0.76014(4) 0.31912(3) 0.14193(3) 0.02959(14) Uani 1 1 d . . .
Si4 Si 0.49867(4) 0.39654(2) 0.17862(2) 0.02321(12) Uani 1 1 d . . .
N1 N 0.61577(11) 0.14188(7) 0.14600(7) 0.0245(4) Uani 1 1 d . . .
N2 N 0.55618(10) 0.34583(7) 0.14112(7) 0.0224(3) Uani 1 1 d . . .
C1 C 0.51054(13) 0.19698(8) 0.10338(9) 0.0236(4) Uani 1 1 d . . .
H1 H 0.5003 0.22 0.066 0.028 Uiso 1 1 calc R . .
C2 C 0.57653(12) 0.15535(8) 0.09615(9) 0.0206(4) Uani 1 1 d . . .
C3 C 0.60137(13) 0.13130(8) 0.03370(9) 0.0254(4) Uani 1 1 d . . .
C4 C 0.59407(15) 0.06533(9) 0.03552(10) 0.0326(5) Uani 1 1 d . . .
H4A H 0.6297 0.05 0.0682 0.039 Uiso 1 1 calc R . .
H4B H 0.5363 0.0544 0.0445 0.039 Uiso 1 1 calc R . .
C5 C 0.62030(17) 0.03929(10) -0.02556(11) 0.0438(6) Uani 1 1 d . . .
H5 H 0.6155 -0.0033 -0.0234 0.053 Uiso 1 1 calc R . .
C6 C 0.56446(19) 0.06178(12) -0.07567(11) 0.0493(7) Uani 1 1 d . . .
H6A H 0.5064 0.0511 -0.0672 0.059 Uiso 1 1 calc R . .
H6B H 0.5806 0.0446 -0.1149 0.059 Uiso 1 1 calc R . .
C7 C 0.57236(18) 0.12673(12) -0.07889(10) 0.0450(6) Uani 1 1 d . . .
H7 H 0.5359 0.1416 -0.1119 0.054 Uiso 1 1 calc R . .
C8 C 0.54583(15) 0.15301(10) -0.01812(9) 0.0333(5) Uani 1 1 d . . .
H8A H 0.4877 0.1427 -0.0096 0.04 Uiso 1 1 calc R . .
H8B H 0.5495 0.1952 -0.0206 0.04 Uiso 1 1 calc R . .
C9 C 0.69120(14) 0.14726(9) 0.01864(10) 0.0312(5) Uani 1 1 d . . .
H9A H 0.6965 0.1894 0.0164 0.037 Uiso 1 1 calc R . .
H9B H 0.7281 0.1334 0.0513 0.037 Uiso 1 1 calc R . .
C10 C 0.71765(16) 0.12082(11) -0.04199(11) 0.0434(6) Uani 1 1 d . . .
H10 H 0.7762 0.1315 -0.0507 0.052 Uiso 1 1 calc R . .
C11 C 0.71026(18) 0.05562(12) -0.03844(12) 0.0503(7) Uani 1 1 d . . .
H11A H 0.7463 0.0408 -0.0058 0.06 Uiso 1 1 calc R . .
H11B H 0.7283 0.0383 -0.0772 0.06 Uiso 1 1 calc R . .
C12 C 0.66215(18) 0.14325(12) -0.09240(11) 0.0515(7) Uani 1 1 d . . .
H12A H 0.6794 0.1267 -0.1317 0.062 Uiso 1 1 calc R . .
H12B H 0.6671 0.1854 -0.0951 0.062 Uiso 1 1 calc R . .
C13 C 0.43102(17) 0.14928(14) 0.22127(12) 0.0544(8) Uani 1 1 d . . .
H13A H 0.4681 0.1161 0.2209 0.082 Uiso 1 1 calc R . .
H13B H 0.3782 0.1384 0.2396 0.082 Uiso 1 1 calc R . .
H13C H 0.4561 0.1802 0.245 0.082 Uiso 1 1 calc R . .
C14 C 0.34252(17) 0.23694(12) 0.14145(17) 0.0591(8) Uani 1 1 d . . .
H14A H 0.3338 0.2496 0.0996 0.089 Uiso 1 1 calc R . .
H14B H 0.367 0.2682 0.165 0.089 Uiso 1 1 calc R . .
H14C H 0.2894 0.2261 0.1594 0.089 Uiso 1 1 calc R . .
C15 C 0.36324(18) 0.11403(13) 0.10045(13) 0.0590(8) Uani 1 1 d . . .
H15A H 0.3999 0.0807 0.1007 0.088 Uiso 1 1 calc R . .
H15B H 0.3525 0.1257 0.0585 0.088 Uiso 1 1 calc R . .
H15C H 0.311 0.1041 0.1202 0.088 Uiso 1 1 calc R . .
C16 C 0.77726(16) 0.07431(12) 0.15186(12) 0.0483(7) Uani 1 1 d . . .
H16A H 0.7701 0.0573 0.1116 0.072 Uiso 1 1 calc R . .
H16B H 0.8053 0.047 0.1785 0.072 Uiso 1 1 calc R . .
H16C H 0.8105 0.1092 0.1484 0.072 Uiso 1 1 calc R . .
C17 C 0.6133(2) 0.02502(12) 0.19573(14) 0.0553(7) Uani 1 1 d . . .
H17A H 0.6025 0.007 0.1564 0.083 Uiso 1 1 calc R . .
H17B H 0.5607 0.0342 0.2155 0.083 Uiso 1 1 calc R . .
H17C H 0.6448 -0.0014 0.2213 0.083 Uiso 1 1 calc R . .
C18 C 0.69253(17) 0.12445(12) 0.26015(11) 0.0472(7) Uani 1 1 d . . .
H18A H 0.6395 0.1345 0.2787 0.071 Uiso 1 1 calc R . .
H18B H 0.7264 0.159 0.2558 0.071 Uiso 1 1 calc R . .
H18C H 0.7214 0.0968 0.2859 0.071 Uiso 1 1 calc R . .
C19 C 0.66555(12) 0.29192(8) 0.10262(9) 0.0238(4) Uani 1 1 d . . .
H19 H 0.6781 0.2675 0.0666 0.029 Uiso 1 1 calc R . .
C20 C 0.59778(12) 0.33138(8) 0.09263(9) 0.0208(4) Uani 1 1 d . . .
C21 C 0.57359(12) 0.35172(8) 0.02828(9) 0.0222(4) Uani 1 1 d . . .
C22 C 0.48447(13) 0.33295(9) 0.01313(9) 0.0267(4) Uani 1 1 d . . .
H22A H 0.4808 0.2907 0.0139 0.032 Uiso 1 1 calc R . .
H22B H 0.4461 0.3483 0.044 0.032 Uiso 1 1 calc R . .
C23 C 0.45932(15) 0.35500(9) -0.04984(10) 0.0333(5) Uani 1 1 d . . .
H23 H 0.4016 0.3424 -0.059 0.04 Uiso 1 1 calc R . .
C24 C 0.46334(15) 0.42020(9) -0.05077(10) 0.0339(5) Uani 1 1 d . . .
H24A H 0.4251 0.4361 -0.0201 0.041 Uiso 1 1 calc R . .
H24B H 0.4462 0.4345 -0.0911 0.041 Uiso 1 1 calc R . .
C25 C 0.55150(14) 0.43957(9) -0.03716(9) 0.0302(5) Uani 1 1 d . . .
H25 H 0.5539 0.4823 -0.0378 0.036 Uiso 1 1 calc R . .
C26 C 0.57722(13) 0.41799(8) 0.02589(9) 0.0252(4) Uani 1 1 d . . .
H26A H 0.5398 0.4342 0.0569 0.03 Uiso 1 1 calc R . .
H26B H 0.634 0.431 0.035 0.03 Uiso 1 1 calc R . .
C27 C 0.63163(14) 0.32847(9) -0.02109(9) 0.0291(5) Uani 1 1 d . . .
H27A H 0.6889 0.3407 -0.0124 0.035 Uiso 1 1 calc R . .
H27B H 0.6302 0.2861 -0.0207 0.035 Uiso 1 1 calc R . .
C28 C 0.60584(17) 0.35034(10) -0.08400(10) 0.0370(6) Uani 1 1 d . . .
H28 H 0.6443 0.3346 -0.1152 0.044 Uiso 1 1 calc R . .
C29 C 0.61043(17) 0.41596(10) -0.08476(10) 0.0380(6) Uani 1 1 d . . .
H29A H 0.6675 0.4286 -0.0759 0.046 Uiso 1 1 calc R . .
H29B H 0.5949 0.4305 -0.1253 0.046 Uiso 1 1 calc R . .
C30 C 0.51803(17) 0.33071(10) -0.09793(10) 0.0424(6) Uani 1 1 d . . .
H30A H 0.5154 0.2884 -0.0977 0.051 Uiso 1 1 calc R . .
H30B H 0.5014 0.3443 -0.1386 0.051 Uiso 1 1 calc R . .
C31 C 0.8075(2) 0.37919(17) 0.09814(15) 0.0877(13) Uani 1 1 d . . .
H31A H 0.7687 0.4113 0.0963 0.132 Uiso 1 1 calc R . .
H31B H 0.8203 0.3662 0.057 0.132 Uiso 1 1 calc R . .
H31C H 0.8584 0.3916 0.1182 0.132 Uiso 1 1 calc R . .
C32 C 0.8336(2) 0.25870(14) 0.1454(2) 0.0838(13) Uani 1 1 d . . .
H32A H 0.8439 0.2444 0.1043 0.126 Uiso 1 1 calc R . .
H32B H 0.8101 0.228 0.1702 0.126 Uiso 1 1 calc R . .
H32C H 0.8856 0.2717 0.1634 0.126 Uiso 1 1 calc R . .
C33 C 0.74025(16) 0.34680(14) 0.21957(12) 0.0555(8) Uani 1 1 d . . .
H33A H 0.7017 0.379 0.2174 0.083 Uiso 1 1 calc R . .
H33B H 0.7923 0.3596 0.2377 0.083 Uiso 1 1 calc R . .
H33C H 0.7163 0.3163 0.2445 0.083 Uiso 1 1 calc R . .
C34 C 0.39620(14) 0.41585(10) 0.14546(10) 0.0348(5) Uani 1 1 d . . .
H34A H 0.4042 0.4319 0.1049 0.052 Uiso 1 1 calc R . .
H34B H 0.3691 0.4443 0.1714 0.052 Uiso 1 1 calc R . .
H34C H 0.3616 0.3815 0.1428 0.052 Uiso 1 1 calc R . .
C35 C 0.47899(15) 0.36657(10) 0.25541(10) 0.0366(5) Uani 1 1 d . . .
H35A H 0.4455 0.3318 0.2518 0.055 Uiso 1 1 calc R . .
H35B H 0.4494 0.3949 0.28 0.055 Uiso 1 1 calc R . .
H35C H 0.5317 0.3573 0.2749 0.055 Uiso 1 1 calc R . .
C36 C 0.56204(15) 0.46266(10) 0.18760(11) 0.0365(5) Uani 1 1 d . . .
H36A H 0.5731 0.4793 0.1477 0.055 Uiso 1 1 calc R . .
H36B H 0.6144 0.453 0.2074 0.055 Uiso 1 1 calc R . .
H36C H 0.5319 0.4904 0.2125 0.055 Uiso 1 1 calc R . .

loop_
_atom_site_aniso_label
_atom_site_aniso_U_11
_atom_site_aniso_U_22
_atom_site_aniso_U_33
_atom_site_aniso_U_23
_atom_site_aniso_U_13
_atom_site_aniso_U_12
Sn 0.02740(8) 0.02698(8) 0.01997(8) -0.00074(5) -0.00117(6) -0.00013(6)
Si1 0.0227(3) 0.0304(3) 0.0293(3) -0.0032(2) 0.0028(2) -0.0004(2)
Si2 0.0299(3) 0.0323(3) 0.0275(3) 0.0057(2) 0.0014(3) 0.0065(2)
Si3 0.0217(3) 0.0360(3) 0.0310(3) -0.0050(3) -0.0042(2) -0.0002(2)
Si4 0.0234(3) 0.0248(3) 0.0215(3) -0.0015(2) 0.0008(2) 0.0007(2)
N1 0.0255(9) 0.0271(9) 0.0210(9) -0.0018(7) 0.0008(7) 0.0016(7)
N2 0.0218(9) 0.0256(8) 0.0199(8) 0.0010(7) 0.0003(7) -0.0003(7)
C1 0.0267(11) 0.0249(10) 0.0190(10) 0.0016(8) 0.0001(8) 0.0014(8)
C2 0.0212(10) 0.0197(9) 0.0209(10) 0.0006(7) 0.0039(8) -0.0052(7)
C3 0.0295(11) 0.0231(9) 0.0237(10) -0.0025(8) 0.0020(8) -0.0028(8)
C4 0.0398(13) 0.0269(11) 0.0312(12) -0.0049(9) 0.0050(10) -0.0052(10)
C5 0.0592(17) 0.0300(12) 0.0421(14) -0.0143(11) 0.0100(13) -0.0068(11)
C6 0.0638(18) 0.0527(16) 0.0316(14) -0.0183(12) 0.0041(12) -0.0165(14)
C7 0.0619(18) 0.0512(16) 0.0220(12) -0.0059(11) -0.0016(11) -0.0046(13)
C8 0.0387(13) 0.0395(12) 0.0217(11) -0.0011(9) -0.0008(9) -0.0025(10)
C9 0.0317(12) 0.0326(11) 0.0293(11) -0.0076(9) 0.0100(9) -0.0063(9)
C10 0.0437(15) 0.0508(15) 0.0357(14) -0.0148(11) 0.0193(11) -0.0093(12)
C11 0.0566(18) 0.0514(16) 0.0428(15) -0.0220(12) 0.0155(13) 0.0049(13)
C12 0.071(2) 0.0567(17) 0.0262(13) -0.0093(12) 0.0200(13) -0.0125(15)
C13 0.0377(15) 0.086(2) 0.0391(15) 0.0161(14) 0.0086(12) -0.0093(14)
C14 0.0324(15) 0.0514(17) 0.094(2) 0.0082(16) 0.0166(15) 0.0123(12)
C15 0.0495(18) 0.0667(19) 0.0607(18) -0.0250(15) 0.0166(14) -0.0286(15)
C16 0.0379(15) 0.0604(17) 0.0466(15) 0.0035(13) 0.0014(12) 0.0219(12)
C17 0.071(2) 0.0419(15) 0.0532(17) 0.0183(13) 0.0023(15) -0.0034(14)
C18 0.0457(16) 0.0664(18) 0.0294(13) 0.0043(12) -0.0084(11) 0.0128(13)
C19 0.0249(11) 0.0249(10) 0.0216(10) -0.0027(8) -0.0022(8) 0.0021(8)
C20 0.0220(10) 0.0197(9) 0.0207(10) -0.0011(7) -0.0027(8) -0.0049(7)
C21 0.0257(11) 0.0211(9) 0.0197(10) 0.0004(8) 0.0002(8) 0.0001(8)
C22 0.0316(12) 0.0241(10) 0.0245(11) 0.0028(8) -0.0069(9) -0.0024(8)
C23 0.0392(13) 0.0322(11) 0.0285(12) 0.0011(9) -0.0127(10) -0.0006(10)
C24 0.0413(14) 0.0321(12) 0.0283(12) 0.0025(9) -0.0091(10) 0.0043(10)
C25 0.0401(13) 0.0235(10) 0.0271(11) 0.0048(8) -0.0006(10) 0.0014(9)
C26 0.0262(11) 0.0238(10) 0.0256(11) -0.0010(8) 0.0002(8) -0.0010(8)
C27 0.0363(13) 0.0289(11) 0.0222(10) 0.0002(8) 0.0031(9) 0.0070(9)
C28 0.0564(16) 0.0352(12) 0.0194(11) 0.0011(9) 0.0063(10) 0.0104(11)
C29 0.0513(15) 0.0370(13) 0.0258(12) 0.0084(10) 0.0052(11) 0.0032(11)
C30 0.0695(19) 0.0347(13) 0.0229(12) -0.0010(10) -0.0126(12) 0.0028(12)
C31 0.079(3) 0.118(3) 0.066(2) 0.027(2) -0.0257(19) -0.066(2)
C32 0.0469(18) 0.079(2) 0.125(3) -0.052(2) -0.046(2) 0.0318(17)
C33 0.0326(14) 0.086(2) 0.0476(16) -0.0264(15) -0.0090(12) -0.0038(14)
C34 0.0299(12) 0.0413(13) 0.0331(12) -0.0023(10) -0.0022(10) 0.0073(10)
C35 0.0396(14) 0.0446(13) 0.0256(11) 0.0013(10) 0.0073(10) 0.0061(11)
C36 0.0397(13) 0.0300(11) 0.0397(13) -0.0065(10) 0.0017(11) -0.0036(10)

loop_
_atom_type_symbol
_atom_type_description
_atom_type_scat_dispersion_real
_atom_type_scat_dispersion_imag
_atom_type_scat_source
C C 0.0033 0.0016 'International Tables Vol C Tables 4.2.6.8 and 6.1.1.4'
H H 0 0 'International Tables Vol C Tables 4.2.6.8 and 6.1.1.4'
N N 0.0061 0.0033 'International Tables Vol C Tables 4.2.6.8 and 6.1.1.4'
Si Si 0.0817 0.0704 'International Tables Vol C Tables 4.2.6.8 and 6.1.1.4'
Sn Sn -0.6537 1.4246 'International Tables Vol C Tables 4.2.6.8 and 6.1.1.4'

loop_
_geom_angle_atom_site_label_1
_geom_angle_atom_site_label_2
_geom_angle_atom_site_label_3
_geom_angle
_geom_angle_site_symmetry_1
_geom_angle_site_symmetry_3
_geom_angle_publ_flag
C1 Sn C19 92.83(7) . . ?
C1 Sn N2 98.24(6) . . ?
C19 Sn N2 57.63(6) . . ?
C1 Sn N1 57.18(6) . . ?
C19 Sn N1 99.90(6) . . ?
N2 Sn N1 147.88(5) . . ?
C14 Si1 C13 110.42(15) . . ?
C14 Si1 C15 108.77(15) . . ?
C13 Si1 C15 107.04(15) . . ?
C14 Si1 C1 106.95(11) . . ?
C13 Si1 C1 112.85(11) . . ?
C15 Si1 C1 110.79(11) . . ?
N1 Si2 C18 105.06(10) . . ?
N1 Si2 C16 117.29(10) . . ?
C18 Si2 C16 107.04(13) . . ?
N1 Si2 C17 110.05(12) . . ?
C18 Si2 C17 107.44(13) . . ?
C16 Si2 C17 109.41(14) . . ?
C32 Si3 C33 109.85(17) . . ?
C32 Si3 C31 109.3(2) . . ?
C33 Si3 C31 106.64(16) . . ?
C32 Si3 C19 106.63(12) . . ?
C33 Si3 C19 113.80(11) . . ?
C31 Si3 C19 110.57(12) . . ?
N2 Si4 C35 105.77(9) . . ?
N2 Si4 C36 108.90(10) . . ?
C35 Si4 C36 108.00(11) . . ?
N2 Si4 C34 117.32(9) . . ?
C35 Si4 C34 107.18(11) . . ?
C36 Si4 C34 109.28(11) . . ?
C2 N1 Si2 147.45(15) . . ?
C2 N1 Sn 84.08(11) . . ?
Si2 N1 Sn 127.99(9) . . ?
C20 N2 Si4 148.23(15) . . ?
C20 N2 Sn 84.30(11) . . ?
Si4 N2 Sn 127.42(8) . . ?
C2 C1 Si1 118.63(14) . . ?
C2 C1 Sn 90.41(12) . . ?
Si1 C1 Sn 106.19(9) . . ?
N1 C2 C1 115.18(17) . . ?
N1 C2 C3 122.49(17) . . ?
C1 C2 C3 122.25(17) . . ?
C9 C3 C8 108.17(17) . . ?
C9 C3 C2 110.58(16) . . ?
C8 C3 C2 113.04(17) . . ?
C9 C3 C4 108.63(17) . . ?
C8 C3 C4 107.62(17) . . ?
C2 C3 C4 108.67(16) . . ?
C5 C4 C3 110.51(18) . . ?
C6 C5 C11 110.1(2) . . ?
C6 C5 C4 109.6(2) . . ?
C11 C5 C4 109.1(2) . . ?
C5 C6 C7 109.1(2) . . ?
C6 C7 C12 109.8(2) . . ?
C6 C7 C8 109.5(2) . . ?
C12 C7 C8 109.5(2) . . ?
C7 C8 C3 110.68(19) . . ?
C10 C9 C3 110.78(18) . . ?
C12 C10 C11 109.5(2) . . ?
C12 C10 C9 109.5(2) . . ?
C11 C10 C9 109.53(19) . . ?
C10 C11 C5 109.4(2) . . ?
C10 C12 C7 109.3(2) . . ?
C20 C19 Si3 118.28(14) . . ?
C20 C19 Sn 89.42(12) . . ?
Si3 C19 Sn 106.63(9) . . ?
N2 C20 C19 115.42(17) . . ?
N2 C20 C21 122.74(17) . . ?
C19 C20 C21 121.74(17) . . ?
C27 C21 C22 108.50(16) . . ?
C27 C21 C20 112.76(16) . . ?
C22 C21 C20 110.34(16) . . ?
C27 C21 C26 107.79(16) . . ?
C22 C21 C26 108.15(16) . . ?
C20 C21 C26 109.16(15) . . ?
C23 C22 C21 110.36(17) . . ?
C24 C23 C30 109.51(19) . . ?
C24 C23 C22 109.62(17) . . ?
C30 C23 C22 109.71(18) . . ?
C23 C24 C25 109.47(18) . . ?
C29 C25 C24 110.04(19) . . ?
C29 C25 C26 109.62(18) . . ?
C24 C25 C26 109.50(17) . . ?
C25 C26 C21 110.38(16) . . ?
C28 C27 C21 110.88(17) . . ?
C30 C28 C29 110.1(2) . . ?
C30 C28 C27 109.58(19) . . ?
C29 C28 C27 109.19(18) . . ?
C25 C29 C28 108.91(19) . . ?
C28 C30 C23 109.10(18) . . ?

loop_
_geom_bond_atom_site_label_1
_geom_bond_atom_site_label_2
_geom_bond_distance
_geom_bond_site_symmetry_2
_geom_bond_publ_flag
Sn C1 2.312(2) . ?
Sn C19 2.313(2) . ?
Sn N2 2.5156(16) . ?
Sn N1 2.5466(16) . ?
Si1 C14 1.861(3) . ?
Si1 C13 1.864(3) . ?
Si1 C15 1.867(3) . ?
Si1 C1 1.869(2) . ?
Si2 N1 1.7152(18) . ?
Si2 C18 1.860(2) . ?
Si2 C16 1.865(3) . ?
Si2 C17 1.876(3) . ?
Si3 C32 1.848(3) . ?
Si3 C33 1.860(3) . ?
Si3 C31 1.869(3) . ?
Si3 C19 1.872(2) . ?
Si4 N2 1.7196(17) . ?
Si4 C35 1.862(2) . ?
Si4 C36 1.866(2) . ?
Si4 C34 1.869(2) . ?
N1 C2 1.309(2) . ?
N2 C20 1.309(2) . ?
C1 C2 1.454(3) . ?
C2 C3 1.542(3) . ?
C3 C9 1.538(3) . ?
C3 C8 1.541(3) . ?
C3 C4 1.547(3) . ?
C4 C5 1.539(3) . ?
C5 C6 1.522(4) . ?
C5 C11 1.533(4) . ?
C6 C7 1.525(4) . ?
C7 C12 1.534(4) . ?
C7 C8 1.537(3) . ?
C9 C10 1.535(3) . ?
C10 C12 1.524(4) . ?
C10 C11 1.531(4) . ?
C19 C20 1.451(3) . ?
C20 C21 1.548(3) . ?
C21 C27 1.538(3) . ?
C21 C22 1.545(3) . ?
C21 C26 1.551(3) . ?
C22 C23 1.538(3) . ?
C23 C24 1.525(3) . ?
C23 C30 1.534(3) . ?
C24 C25 1.528(3) . ?
C25 C29 1.523(3) . ?
C25 C26 1.538(3) . ?
C27 C28 1.538(3) . ?
C28 C30 1.526(4) . ?
C28 C29 1.535(3) . ?
